data_4312909
loop_
_publ_author_name
'Andrey Yu. Kovalevsky'
'Kimberly A. Bagley'
'Jacqueline M. Cole'
'Philip Coppens'

_publ_section_title
;
 Light-Induced Metastable Linkage Isomers of Ruthenium Sulfur Dioxide
 Complexes
;
_journal_name_full 'Inorganic Chemistry'
_journal_page_first 140
_journal_page_last 147
_journal_paper_doi 10.1021/ic025997g
_journal_volume 42
_journal_year 2003
_chemical_formula_sum 'C6 H13 F9 N4 O8 Ru S'
_chemical_formula_weight 573.33
_chemical_melting_point ?
_chemical_name_common 'trans-[Ru(II)(NH3)4(CF3COO)(SO2)](CF3COO)(CF3COOH) (1/1/1)'
_chemical_name_systematic
; 
 trans-Tetraammine(trifluoroactate)(sulfur dioxide)ruthenium(II) 
 trifluoroacetate trifluoroacetic acid
;
_space_group_IT_number 9
_symmetry_cell_setting monoclinic
_symmetry_space_group_name_Hall 'C -2yc'
_symmetry_space_group_name_H-M 'C 1 c 1'
_atom_sites_solution_hydrogens geom
_atom_sites_solution_primary direct
_atom_sites_solution_secondary difmap
_audit_creation_method SHELXL-97
_cell_angle_alpha 90.00
_cell_angle_beta 104.073(1)
_cell_angle_gamma 90.00
_cell_formula_units_Z 4
_cell_length_a 9.2938(4)
_cell_length_b 27.274(1)
_cell_length_c 7.0515(3)
_cell_measurement_reflns_used 746
_cell_measurement_temperature 90(1)
_cell_measurement_theta_max 25
_cell_measurement_theta_min 2
_cell_volume 1733.76(12)
_computing_cell_refinement 'Bruker SMART'
_computing_data_collection 'Bruker SMART'
_computing_data_reduction 'Bruker SHELXTL'
_computing_molecular_graphics 'Bruker SHELXTL'
_computing_publication_material 'Bruker SHELXTL'
_computing_structure_refinement 'SHELXL-97 (Sheldrick, 1997)'
_computing_structure_solution 'SHELXS-97 (Sheldrick, 1990)'
_diffrn_ambient_temperature 90(1)
_diffrn_measured_fraction_theta_full 1.000
_diffrn_measured_fraction_theta_max 1.000
_diffrn_measurement_device_type 'CCD area detector'
_diffrn_measurement_method 'phi and omega scans'
_diffrn_radiation_monochromator graphite
_diffrn_radiation_source 'fine-focus sealed tube'
_diffrn_radiation_type MoK\a
_diffrn_radiation_wavelength 0.71073
_diffrn_reflns_av_R_equivalents 0.0336
_diffrn_reflns_av_sigmaI/netI 0.0280
_diffrn_reflns_limit_h_max 13
_diffrn_reflns_limit_h_min -13
_diffrn_reflns_limit_k_max 38
_diffrn_reflns_limit_k_min -38
_diffrn_reflns_limit_l_max 9
_diffrn_reflns_limit_l_min -9
_diffrn_reflns_number 15245
_diffrn_reflns_theta_full 30.04
_diffrn_reflns_theta_max 30.04
_diffrn_reflns_theta_min 1.49
_exptl_absorpt_coefficient_mu 1.165
_exptl_absorpt_correction_T_max 0.8924
_exptl_absorpt_correction_T_min 0.7593
_exptl_absorpt_correction_type 'empirical SADABS'
_exptl_crystal_colour bright_orange
_exptl_crystal_density_diffrn 2.197
_exptl_crystal_density_method 'not measured'
_exptl_crystal_description bricks
_exptl_crystal_F_000 1128
_exptl_crystal_size_max 0.25
_exptl_crystal_size_mid 0.10
_exptl_crystal_size_min 0.10
_refine_diff_density_max 0.442
_refine_diff_density_min -0.964
_refine_diff_density_rms 0.109
_refine_ls_abs_structure_details 'Flack H D (1983), Acta Cryst. A39, 876-881'
_refine_ls_abs_structure_Flack 0.02(2)
_refine_ls_extinction_method none
_refine_ls_goodness_of_fit_ref 1.113
_refine_ls_hydrogen_treatment mixed
_refine_ls_matrix_type full
_refine_ls_number_parameters 266
_refine_ls_number_reflns 5061
_refine_ls_number_restraints 2
_refine_ls_restrained_S_all 1.112
_refine_ls_R_factor_all 0.0235
_refine_ls_R_factor_gt 0.0223
_refine_ls_shift/su_max 0.003
_refine_ls_shift/su_mean <0.001
_refine_ls_structure_factor_coef Fsqd
_refine_ls_weighting_details 'calc w=1/[\s^2^(Fo^2^)+(0.0309P)^2^+0.0000P] where P=(Fo^2^+2Fc^2^)/3'
_refine_ls_weighting_scheme calc
_refine_ls_wR_factor_gt 0.0496
_refine_ls_wR_factor_ref 0.0500
_reflns_number_gt 4917
_reflns_number_total 5061
_reflns_threshold_expression >2sigma(I)
_cod_data_source_file ic025997g_s2_7.cif
_cod_data_source_block ruso2tfa_dark
_cod_depositor_comments
;
The following automatic conversions were performed:
'_symmetry_cell_setting' value 'Monoclinic' changed to 'monoclinic'
according to '/home/adriana/struct/CIF-dictionaries/cif_core.dic'
dictionary named 'cif_core.dic' version 2.4.1 from 2010-06-29.

Automatic conversion script
Id: cif_fix_enum 1555 2011-01-17 13:19:09Z saulius 

The following automatic conversions were performed:

'_chemical_melting_point' value 'not measured' was changed to '?' -
the value is undefined or not given.

Automatic conversion script
Id: cif_fix_values 1569 2011-02-09 13:29:24Z adriana 
;
_cod_original_cell_volume 1733.7(1)
_cod_database_code 4312909

loop_
_symmetry_equiv_pos_as_xyz
'x, y, z'
'x, -y, z+1/2'
'x+1/2, y+1/2, z'
'x+1/2, -y+1/2, z+1/2'

loop_
_atom_site_label
_atom_site_type_symbol
_atom_site_fract_x
_atom_site_fract_y
_atom_site_fract_z
_atom_site_U_iso_or_equiv
_atom_site_adp_type
_atom_site_occupancy
_atom_site_symmetry_multiplicity
_atom_site_calc_flag
_atom_site_refinement_flags
_atom_site_disorder_assembly
_atom_site_disorder_group
Ru1 Ru 0.85281(2) 0.387121(5) 0.12567(2) 0.00752(4) Uani 1 1 d . . .
S1 S 0.85754(6) 0.447073(18) -0.05834(7) 0.01168(9) Uani 1 1 d . . .
F1 F 0.7854(2) 0.26602(6) 0.6980(2) 0.0297(4) Uani 1 1 d . . .
F2 F 0.70496(16) 0.24497(5) 0.3977(2) 0.0208(3) Uani 1 1 d . . .
F3 F 0.93656(17) 0.23754(6) 0.5378(2) 0.0247(3) Uani 1 1 d . . .
F4 F 1.19359(16) 0.29756(6) 0.4558(2) 0.0236(3) Uani 1 1 d . . .
F5 F 1.41028(19) 0.27137(5) 0.6000(2) 0.0251(3) Uani 1 1 d . . .
F6 F 1.32720(18) 0.33811(5) 0.6958(2) 0.0223(3) Uani 1 1 d . . .
F7 F 1.3999(3) 0.43878(7) -0.3807(3) 0.0431(5) Uani 1 1 d . . .
F8 F 1.2598(2) 0.49681(8) -0.3255(4) 0.0534(7) Uani 1 1 d . . .
F9 F 1.47950(18) 0.48907(6) -0.1473(2) 0.0256(3) Uani 1 1 d . . .
O1 O 0.9400(2) 0.49143(6) 0.0053(3) 0.0209(3) Uani 1 1 d . . .
O2 O 0.7685(2) 0.44844(7) -0.2573(3) 0.0255(4) Uani 1 1 d . . .
O3 O 0.83120(17) 0.32333(5) 0.2789(2) 0.0114(3) Uani 1 1 d . . .
O4 O 0.8932(2) 0.34904(6) 0.5922(2) 0.0187(3) Uani 1 1 d . . .
O5 O 1.53806(17) 0.34520(6) 0.4429(2) 0.0180(3) Uani 1 1 d . . .
O6 O 1.30900(18) 0.36128(6) 0.2585(2) 0.0151(3) Uani 1 1 d . . .
H68 H 1.3527 0.3798 0.1954 0.023 Uiso 1 1 calc R . .
O7 O 1.16820(18) 0.42166(6) -0.1381(2) 0.0178(3) Uani 1 1 d . . .
O8 O 1.40689(18) 0.41133(6) 0.0294(2) 0.0147(3) Uani 1 1 d . . .
N1 N 0.99398(19) 0.34186(6) 0.0100(2) 0.0115(3) Uani 1 1 d . . .
H1A H 0.9646 0.3422 -0.1229 0.017 Uiso 1 1 calc R . .
H1B H 0.9896 0.3106 0.0538 0.017 Uiso 1 1 calc R . .
H1C H 1.0888 0.3531 0.0490 0.017 Uiso 1 1 calc R . .
N2 N 1.03470(19) 0.41383(6) 0.3449(3) 0.0122(3) Uani 1 1 d . . .
H2A H 1.1211 0.4040 0.3178 0.018 Uiso 1 1 calc R . .
H2B H 1.0294 0.4018 0.4633 0.018 Uiso 1 1 calc R . .
H2C H 1.0315 0.4472 0.3475 0.018 Uiso 1 1 calc R . .
N3 N 0.71352(19) 0.42199(6) 0.2837(3) 0.0118(3) Uani 1 1 d . . .
H3A H 0.6469 0.4415 0.2013 0.018 Uiso 1 1 calc R . .
H3B H 0.7698 0.4406 0.3811 0.018 Uiso 1 1 calc R . .
H3C H 0.6642 0.3988 0.3361 0.018 Uiso 1 1 calc R . .
N4 N 0.6708(2) 0.35538(7) -0.0785(3) 0.0129(3) Uani 1 1 d . . .
H4A H 0.6626 0.3232 -0.0485 0.019 Uiso 1 1 calc R . .
H4B H 0.6857 0.3579 -0.2010 0.019 Uiso 1 1 calc R . .
H4C H 0.5859 0.3714 -0.0736 0.019 Uiso 1 1 calc R . .
C1 C 0.8506(2) 0.31869(7) 0.4619(3) 0.0124(4) Uani 1 1 d . . .
C2 C 0.8178(3) 0.26618(8) 0.5229(3) 0.0150(4) Uani 1 1 d . . .
C3 C 1.4037(2) 0.34183(7) 0.3998(3) 0.0120(3) Uani 1 1 d . . .
C4 C 1.3319(2) 0.31155(8) 0.5373(3) 0.0132(4) Uani 1 1 d . . .
C5 C 1.3006(2) 0.42959(8) -0.1056(3) 0.0128(4) Uani 1 1 d . . .
C6 C 1.3604(3) 0.46426(9) -0.2401(4) 0.0186(4) Uani 1 1 d . . .

loop_
_atom_site_aniso_label
_atom_site_aniso_U_11
_atom_site_aniso_U_22
_atom_site_aniso_U_33
_atom_site_aniso_U_23
_atom_site_aniso_U_13
_atom_site_aniso_U_12
Ru1 0.00884(6) 0.00746(6) 0.00623(6) 0.00024(6) 0.00176(4) 0.00001(6)
S1 0.0142(2) 0.0103(2) 0.0115(2) 0.00327(16) 0.00487(16) 0.00136(16)
F1 0.0591(11) 0.0212(7) 0.0149(7) 0.0033(6) 0.0206(7) -0.0049(7)
F2 0.0226(7) 0.0176(6) 0.0215(7) 0.0025(5) 0.0038(5) -0.0063(5)
F3 0.0270(8) 0.0141(7) 0.0309(8) 0.0061(6) 0.0026(6) 0.0062(6)
F4 0.0185(7) 0.0320(8) 0.0211(7) -0.0015(6) 0.0059(5) -0.0106(6)
F5 0.0350(8) 0.0146(6) 0.0299(8) 0.0076(6) 0.0161(6) 0.0061(6)
F6 0.0378(8) 0.0178(7) 0.0157(6) -0.0050(5) 0.0148(6) -0.0046(6)
F7 0.0822(15) 0.0347(9) 0.0226(8) -0.0089(7) 0.0324(9) -0.0287(9)
F8 0.0244(9) 0.0503(12) 0.0818(16) 0.0535(12) 0.0058(10) 0.0051(8)
F9 0.0255(7) 0.0234(7) 0.0280(8) -0.0013(6) 0.0068(6) -0.0124(6)
O1 0.0334(9) 0.0112(7) 0.0190(8) 0.0011(6) 0.0078(7) -0.0047(6)
O2 0.0258(9) 0.0307(9) 0.0169(8) 0.0115(7) -0.0005(7) -0.0043(7)
O3 0.0167(7) 0.0099(6) 0.0074(6) 0.0005(5) 0.0028(5) 0.0000(5)
O4 0.0305(9) 0.0164(7) 0.0079(7) -0.0009(5) 0.0020(6) -0.0033(6)
O5 0.0133(7) 0.0224(8) 0.0190(8) 0.0063(6) 0.0050(6) 0.0016(6)
O6 0.0147(7) 0.0198(8) 0.0106(7) 0.0042(6) 0.0028(5) 0.0011(6)
O7 0.0137(7) 0.0194(8) 0.0199(8) 0.0020(6) 0.0038(6) -0.0009(6)
O8 0.0142(7) 0.0174(7) 0.0119(7) 0.0028(5) 0.0021(5) 0.0016(6)
N1 0.0133(7) 0.0114(7) 0.0101(7) -0.0005(6) 0.0034(6) 0.0001(6)
N2 0.0121(8) 0.0112(7) 0.0120(8) -0.0022(6) 0.0006(6) 0.0001(6)
N3 0.0108(7) 0.0133(8) 0.0113(7) -0.0010(6) 0.0028(6) -0.0003(6)
N4 0.0122(8) 0.0159(8) 0.0093(7) -0.0023(6) 0.0004(6) -0.0012(6)
C1 0.0131(9) 0.0132(9) 0.0110(9) 0.0015(7) 0.0032(7) 0.0011(7)
C2 0.0225(11) 0.0141(9) 0.0099(9) 0.0020(7) 0.0068(8) 0.0000(8)
C3 0.0151(9) 0.0107(8) 0.0107(8) -0.0005(7) 0.0039(7) 0.0008(7)
C4 0.0177(9) 0.0121(9) 0.0107(9) -0.0012(7) 0.0054(7) -0.0009(8)
C5 0.0157(9) 0.0100(8) 0.0126(9) -0.0003(7) 0.0034(7) 0.0013(7)
C6 0.0189(10) 0.0175(10) 0.0179(11) 0.0024(8) 0.0014(8) -0.0033(8)

loop_
_atom_type_symbol
_atom_type_description
_atom_type_scat_dispersion_real
_atom_type_scat_dispersion_imag
_atom_type_scat_source
C C 0.0033 0.0016 'International Tables Vol C Tables 4.2.6.8 and 6.1.1.4'
H H 0.0000 0.0000 'International Tables Vol C Tables 4.2.6.8 and 6.1.1.4'
N N 0.0061 0.0033 'International Tables Vol C Tables 4.2.6.8 and 6.1.1.4'
O O 0.0106 0.0060 'International Tables Vol C Tables 4.2.6.8 and 6.1.1.4'
F F 0.0171 0.0103 'International Tables Vol C Tables 4.2.6.8 and 6.1.1.4'
S S 0.1246 0.1234 'International Tables Vol C Tables 4.2.6.8 and 6.1.1.4'
Ru Ru -1.2594 0.8363 'International Tables Vol C Tables 4.2.6.8 and 6.1.1.4'

loop_
_geom_angle_atom_site_label_1
_geom_angle_atom_site_label_2
_geom_angle_atom_site_label_3
_geom_angle
_geom_angle_site_symmetry_1
_geom_angle_site_symmetry_3
_geom_angle_publ_flag
O3 Ru1 S1 172.95(4) . . ?
O3 Ru1 N1 81.89(6) . . ?
S1 Ru1 N1 96.25(5) . . ?
O3 Ru1 N4 81.35(7) . . ?
S1 Ru1 N4 91.81(5) . . ?
N1 Ru1 N4 88.11(7) . . ?
O3 Ru1 N2 93.96(6) . . ?
S1 Ru1 N2 92.88(5) . . ?
N1 Ru1 N2 91.28(7) . . ?
N4 Ru1 N2 175.31(7) . . ?
O3 Ru1 N3 87.36(6) . . ?
S1 Ru1 N3 94.74(5) . . ?
N1 Ru1 N3 168.93(7) . . ?
N4 Ru1 N3 92.95(7) . . ?
N2 Ru1 N3 86.76(7) . . ?
O1 S1 O2 114.54(10) . . ?
O1 S1 Ru1 123.44(8) . . ?
O2 S1 Ru1 121.87(8) . . ?
C1 O3 Ru1 127.21(14) . . ?
O4 C1 O3 129.5(2) . . ?
O4 C1 C2 117.74(18) . . ?
O3 C1 C2 112.79(18) . . ?
F2 C2 F3 107.55(18) . . ?
F2 C2 F1 107.0(2) . . ?
F3 C2 F1 107.01(19) . . ?
F2 C2 C1 113.28(18) . . ?
F3 C2 C1 110.41(19) . . ?
F1 C2 C1 111.27(18) . . ?
O5 C3 O6 129.6(2) . . ?
O5 C3 C4 117.31(18) . . ?
O6 C3 C4 113.06(18) . . ?
F4 C4 F5 107.50(18) . . ?
F4 C4 F6 106.93(17) . . ?
F5 C4 F6 107.12(17) . . ?
F4 C4 C3 113.72(18) . . ?
F5 C4 C3 111.32(17) . . ?
F6 C4 C3 109.94(17) . . ?
O7 C5 O8 128.9(2) . . ?
O7 C5 C6 119.7(2) . . ?
O8 C5 C6 111.40(19) . . ?
F8 C6 F9 107.2(2) . . ?
F8 C6 F7 107.6(2) . . ?
F9 C6 F7 106.6(2) . . ?
F8 C6 C5 111.8(2) . . ?
F9 C6 C5 113.17(19) . . ?
F7 C6 C5 110.15(19) . . ?

loop_
_geom_bond_atom_site_label_1
_geom_bond_atom_site_label_2
_geom_bond_distance
_geom_bond_site_symmetry_2
_geom_bond_publ_flag
Ru1 O3 2.0835(15) . ?
Ru1 S1 2.0945(5) . ?
Ru1 N1 2.1051(17) . ?
Ru1 N4 2.1211(17) . ?
Ru1 N2 2.1228(17) . ?
Ru1 N3 2.1268(17) . ?
S1 O1 1.4438(17) . ?
S1 O2 1.4458(18) . ?
F1 C2 1.340(2) . ?
F2 C2 1.328(3) . ?
F3 C2 1.335(3) . ?
F4 C4 1.330(3) . ?
F5 C4 1.331(3) . ?
F6 C4 1.341(2) . ?
F7 C6 1.333(3) . ?
F8 C6 1.324(3) . ?
F9 C6 1.326(3) . ?
O3 C1 1.265(2) . ?
O4 C1 1.228(3) . ?
O5 C3 1.214(3) . ?
O6 C3 1.274(3) . ?
O7 C5 1.215(3) . ?
O8 C5 1.293(3) . ?
C1 C2 1.547(3) . ?
C3 C4 1.544(3) . ?
C5 C6 1.536(3) . ?

loop_
_geom_torsion_atom_site_label_1
_geom_torsion_atom_site_label_2
_geom_torsion_atom_site_label_3
_geom_torsion_atom_site_label_4
_geom_torsion
_geom_torsion_site_symmetry_1
_geom_torsion_site_symmetry_2
_geom_torsion_site_symmetry_3
_geom_torsion_site_symmetry_4
_geom_torsion_publ_flag
O3 Ru1 S1 O1 -180(7) . . . . ?
N1 Ru1 S1 O1 -105.26(11) . . . . ?
N4 Ru1 S1 O1 166.44(11) . . . . ?
N2 Ru1 S1 O1 -13.65(11) . . . . ?
N3 Ru1 S1 O1 73.33(11) . . . . ?
O3 Ru1 S1 O2 5.1(4) . . . . ?
N1 Ru1 S1 O2 79.44(11) . . . . ?
N4 Ru1 S1 O2 -8.85(11) . . . . ?
N2 Ru1 S1 O2 171.05(11) . . . . ?
N3 Ru1 S1 O2 -101.96(11) . . . . ?
S1 Ru1 O3 C1 -157.8(3) . . . . ?
N1 Ru1 O3 C1 126.99(18) . . . . ?
N4 Ru1 O3 C1 -143.70(18) . . . . ?
N2 Ru1 O3 C1 36.25(18) . . . . ?
N3 Ru1 O3 C1 -50.32(18) . . . . ?
Ru1 O3 C1 O4 -4.1(3) . . . . ?
Ru1 O3 C1 C2 177.44(13) . . . . ?
O4 C1 C2 F2 145.0(2) . . . . ?
O3 C1 C2 F2 -36.4(3) . . . . ?
O4 C1 C2 F3 -94.4(2) . . . . ?
O3 C1 C2 F3 84.3(2) . . . . ?
O4 C1 C2 F1 24.3(3) . . . . ?
O3 C1 C2 F1 -157.1(2) . . . . ?
O5 C3 C4 F4 -161.60(19) . . . . ?
O6 C3 C4 F4 20.8(3) . . . . ?
O5 C3 C4 F5 -40.0(3) . . . . ?
O6 C3 C4 F5 142.36(19) . . . . ?
O5 C3 C4 F6 78.5(2) . . . . ?
O6 C3 C4 F6 -99.1(2) . . . . ?
O7 C5 C6 F8 26.4(3) . . . . ?
O8 C5 C6 F8 -155.5(2) . . . . ?
O7 C5 C6 F9 147.6(2) . . . . ?
O8 C5 C6 F9 -34.4(3) . . . . ?
O7 C5 C6 F7 -93.2(3) . . . . ?
O8 C5 C6 F7 84.9(3) . . . . ?
